data_4306891
loop_
_publ_author_name
'Amitava Choudhury'
'Sabine Strobel'
'Benjamin R. Martin'
'Angela L. Karst'
'Peter K. Dorhout'

_publ_section_title
;
Synthesis of a Family of Solids through the Building-Block Approach: A
Case Study with Ag+ Substitution in the Ternary Na-Ge-Se System
;
_journal_name_full 'Inorganic Chemistry'
_journal_page_first 2017
_journal_page_last 2027
_journal_paper_doi 10.1021/ic061064z
_journal_volume 46
_journal_year 2007
_chemical_formula_moiety 'Ag1.04 Ge4 Na6.95 Se10'
_chemical_formula_sum 'Ag1.04 Ge4 Na6.95 Se10'
_chemical_formula_weight 1352.58
_chemical_name_systematic
; 
 ? 
;
_space_group_IT_number 15
_symmetry_cell_setting monoclinic
_symmetry_space_group_name_Hall '-C 2yc'
_symmetry_space_group_name_H-M 'C 1 2/c 1'
_atom_sites_solution_hydrogens geom
_atom_sites_solution_primary direct
_atom_sites_solution_secondary difmap
_audit_creation_method SHELXL-97
_cell_angle_alpha 90.00
_cell_angle_beta 105.547(9)
_cell_angle_gamma 90.00
_cell_formula_units_Z 4
_cell_length_a 8.098(4)
_cell_length_b 20.131(9)
_cell_length_c 13.922(6)
_cell_measurement_reflns_used 1717
_cell_measurement_temperature 298(2)
_cell_measurement_theta_max 28.23
_cell_measurement_theta_min 2.53
_cell_volume 2186.5(17)
_computing_cell_refinement 'Bruker SMART'
_computing_data_collection 'Bruker SMART'
_computing_data_reduction 'Bruker SAINT'
_computing_molecular_graphics 'Bruker SHELXTL'
_computing_publication_material 'Bruker SHELXTL'
_computing_structure_refinement 'SHELXL-97 (Sheldrick, 1997)'
_computing_structure_solution 'SHELXS-97 (Sheldrick, 1990)'
_diffrn_ambient_temperature 298(2)
_diffrn_measured_fraction_theta_full 0.989
_diffrn_measured_fraction_theta_max 0.989
_diffrn_measurement_device_type 'CCD area detector'
_diffrn_measurement_method 'phi and omega scans'
_diffrn_radiation_monochromator graphite
_diffrn_radiation_source 'fine-focus sealed tube'
_diffrn_radiation_type MoK\a
_diffrn_radiation_wavelength 0.71073
_diffrn_reflns_av_R_equivalents 0.0459
_diffrn_reflns_av_sigmaI/netI 0.0416
_diffrn_reflns_limit_h_max 10
_diffrn_reflns_limit_h_min -10
_diffrn_reflns_limit_k_max 26
_diffrn_reflns_limit_k_min -26
_diffrn_reflns_limit_l_max 18
_diffrn_reflns_limit_l_min -18
_diffrn_reflns_number 10243
_diffrn_reflns_theta_full 28.36
_diffrn_reflns_theta_max 28.36
_diffrn_reflns_theta_min 2.02
_diffrn_standards_decay_% 0
_diffrn_standards_number 0
_exptl_absorpt_coefficient_mu 23.125
_exptl_absorpt_correction_T_max 0.079
_exptl_absorpt_correction_T_min 0.039
_exptl_absorpt_correction_type multi-scan
_exptl_absorpt_process_details 'SADABS; Sheldrick, 1997.'
_exptl_crystal_colour Orange
_exptl_crystal_density_diffrn 4.109
_exptl_crystal_density_method 'not measured'
_exptl_crystal_description irregular
_exptl_crystal_F_000 2374
_exptl_crystal_size_max 0.35
_exptl_crystal_size_mid 0.12
_exptl_crystal_size_min 0.11
_refine_diff_density_max 1.271
_refine_diff_density_min -1.277
_refine_diff_density_rms 0.211
_refine_ls_extinction_coef 0.00033(2)
_refine_ls_extinction_expression Fc^*^=kFc[1+0.001xFc^2^\l^3^/sin(2\q)]^-1/4^
_refine_ls_extinction_method SHELXL
_refine_ls_goodness_of_fit_ref 1.066
_refine_ls_hydrogen_treatment none
_refine_ls_matrix_type full
_refine_ls_number_parameters 106
_refine_ls_number_reflns 2712
_refine_ls_number_restraints 0
_refine_ls_restrained_S_all 1.066
_refine_ls_R_factor_all 0.0708
_refine_ls_R_factor_gt 0.0476
_refine_ls_shift/su_max 0.000
_refine_ls_shift/su_mean 0.000
_refine_ls_structure_factor_coef Fsqd
_refine_ls_weighting_details 'calc w=1/[\s^2^(Fo^2^)+(0.0273P)^2^+29.1547P] where P=(Fo^2^+2Fc^2^)/3'
_refine_ls_weighting_scheme calc
_refine_ls_wR_factor_gt 0.0873
_refine_ls_wR_factor_ref 0.0945
_reflns_number_gt 2084
_reflns_number_total 2712
_reflns_threshold_expression >2sigma(I)
_cod_data_source_file ic061064zsi20060613_104620_5.cif
_cod_data_source_block sad
_cod_depositor_comments
;
The following automatic conversions were performed:
'_symmetry_cell_setting' value 'Monoclinic' changed to 'monoclinic'
according to '/home/saulius/struct/CIF-dictionaries/cif_core.dic'
dictionary named 'cif_core.dic' version 2.4.1 from
2010-06-29.

'_exptl_absorpt_correction_type' value 'Multi-Scan' changed
to 'multi-scan' according to
'/home/saulius/struct/CIF-dictionaries/cif_core.dic' dictionary named
'cif_core.dic' version 2.4.1 from 2010-06-29.

Automatic conversion script
Id: cif_fix_enum 1527 2010-12-29 10:47:43Z saulius 
;
_cod_original_cell_volume 2186.4(17)
_cod_database_code 4306891

loop_
_symmetry_equiv_pos_as_xyz
'x, y, z'
'-x, y, -z+1/2'
'x+1/2, y+1/2, z'
'-x+1/2, y+1/2, -z+1/2'
'-x, -y, -z'
'x, -y, z-1/2'
'-x+1/2, -y+1/2, -z'
'x+1/2, -y+1/2, z-1/2'

loop_
_atom_site_label
_atom_site_type_symbol
_atom_site_fract_x
_atom_site_fract_y
_atom_site_fract_z
_atom_site_U_iso_or_equiv
_atom_site_adp_type
_atom_site_occupancy
_atom_site_symmetry_multiplicity
_atom_site_calc_flag
_atom_site_refinement_flags
_atom_site_disorder_assembly
_atom_site_disorder_group
Ge1 Ge 0.13855(9) 0.54767(4) 0.73262(5) 0.01494(18) Uani 1 1 d . . .
Ge2 Ge 0.13614(9) 0.34844(4) 0.72904(5) 0.01421(18) Uani 1 1 d . . .
Se1 Se 0.14036(10) 0.63518(4) 0.62495(6) 0.0259(2) Uani 1 1 d . . .
Se2 Se 0.36574(10) 0.54973(4) 0.87567(6) 0.0273(2) Uani 1 1 d . . .
Se3 Se 0.13394(9) 0.44918(3) 0.63071(5) 0.01657(17) Uani 1 1 d . . .
Se4 Se 0.37014(9) 0.34473(4) 0.86807(5) 0.01897(18) Uani 1 1 d . . .
Se5 Se 0.12706(10) 0.26225(4) 0.61669(6) 0.0253(2) Uani 1 1 d . . .
Na1 Na 0.2387(2) 0.44151(8) 0.97096(13) 0.0415(7) Uani 0.710(4) 1 d P . .
Ag1 Ag 0.2387(2) 0.44151(8) 0.97096(13) 0.0415(7) Uani 0.290(4) 1 d P . .
Na2 Na 0.2090(3) 0.64849(9) 0.96983(15) 0.0441(8) Uani 0.765(4) 1 d P . .
Ag2 Ag 0.2090(3) 0.64849(9) 0.96983(15) 0.0441(8) Uani 0.235(4) 1 d P . .
Na3 Na 0.2500 0.7500 0.5000 0.0323(11) Uani 1 2 d S . .
Na4 Na 0.5000 0.4486(2) 0.7500 0.0284(10) Uani 1 2 d S . .
Na5 Na 0.5000 0.6597(2) 0.7500 0.0322(11) Uani 1 2 d S . .
Na6 Na 0.5000 0.2397(2) 0.7500 0.0291(10) Uani 1 2 d S . .

loop_
_atom_site_aniso_label
_atom_site_aniso_U_11
_atom_site_aniso_U_22
_atom_site_aniso_U_33
_atom_site_aniso_U_23
_atom_site_aniso_U_13
_atom_site_aniso_U_12
Ge1 0.0155(4) 0.0128(4) 0.0164(3) 0.0010(3) 0.0042(3) -0.0009(3)
Ge2 0.0158(4) 0.0114(3) 0.0160(4) -0.0011(3) 0.0053(3) 0.0005(3)
Se1 0.0277(4) 0.0183(4) 0.0311(4) 0.0108(3) 0.0067(3) -0.0032(3)
Se2 0.0218(4) 0.0297(4) 0.0253(4) -0.0016(3) -0.0028(3) -0.0005(3)
Se3 0.0227(4) 0.0123(3) 0.0157(3) 0.0004(3) 0.0069(3) 0.0003(3)
Se4 0.0183(4) 0.0196(4) 0.0183(3) 0.0008(3) 0.0036(3) 0.0012(3)
Se5 0.0268(4) 0.0194(4) 0.0277(4) -0.0097(3) 0.0037(3) 0.0048(3)
Na1 0.0500(12) 0.0335(10) 0.0498(11) 0.0107(8) 0.0288(8) 0.0056(8)
Ag1 0.0500(12) 0.0335(10) 0.0498(11) 0.0107(8) 0.0288(8) 0.0056(8)
Na2 0.0625(15) 0.0310(11) 0.0506(13) -0.0048(8) 0.0356(10) 0.0009(9)
Ag2 0.0625(15) 0.0310(11) 0.0506(13) -0.0048(8) 0.0356(10) 0.0009(9)
Na3 0.036(3) 0.030(3) 0.031(2) -0.007(2) 0.008(2) 0.000(2)
Na4 0.019(2) 0.025(2) 0.042(3) 0.000 0.0080(18) 0.000
Na5 0.026(2) 0.029(3) 0.041(3) 0.000 0.007(2) 0.000
Na6 0.033(3) 0.022(2) 0.034(2) 0.000 0.011(2) 0.000

loop_
_atom_type_symbol
_atom_type_description
_atom_type_scat_dispersion_real
_atom_type_scat_dispersion_imag
_atom_type_scat_source
Na Na 0.0362 0.0249 'International Tables Vol C Tables 4.2.6.8 and 6.1.1.4'
Ge Ge 0.1547 1.8001 'International Tables Vol C Tables 4.2.6.8 and 6.1.1.4'
Se Se -0.0929 2.2259 'International Tables Vol C Tables 4.2.6.8 and 6.1.1.4'
Ag Ag -0.8971 1.1015 'International Tables Vol C Tables 4.2.6.8 and 6.1.1.4'

loop_
_geom_angle_atom_site_label_1
_geom_angle_atom_site_label_2
_geom_angle_atom_site_label_3
_geom_angle
_geom_angle_site_symmetry_1
_geom_angle_site_symmetry_3
_geom_angle_publ_flag
Se1 Ge1 Se2 113.62(5) . . ?
Se1 Ge1 Ge1 107.26(4) . 2_556 ?
Se2 Ge1 Ge1 113.13(6) . 2_556 ?
Se1 Ge1 Se3 104.14(5) . . ?
Se2 Ge1 Se3 113.56(4) . . ?
Ge1 Ge1 Se3 104.28(3) 2_556 . ?
Se1 Ge1 Na4 109.17(6) . . ?
Se2 Ge1 Na4 59.64(4) . . ?
Ge1 Ge1 Na4 142.22(6) 2_556 . ?
Se3 Ge1 Na4 57.11(5) . . ?
Se4 Ge2 Se5 114.15(5) . . ?
Se4 Ge2 Ge2 113.02(5) . 2_556 ?
Se5 Ge2 Ge2 107.15(4) . 2_556 ?
Se4 Ge2 Se3 112.08(4) . . ?
Se5 Ge2 Se3 104.38(5) . . ?
Ge2 Ge2 Se3 105.30(3) 2_556 . ?
Se4 Ge2 Na4 58.01(4) . . ?
Se5 Ge2 Na4 111.01(5) . . ?
Ge2 Ge2 Na4 140.79(6) 2_556 . ?
Se3 Ge2 Na4 56.71(5) . . ?
Ge1 Se1 Ag2 101.38(5) . 2_556 ?
Ge1 Se1 Na2 101.38(5) . 2_556 ?
Ag2 Se1 Na2 0.00(4) 2_556 2_556 ?
Ge1 Se1 Ag1 97.08(6) . 6_565 ?
Ag2 Se1 Ag1 98.33(6) 2_556 6_565 ?
Na2 Se1 Ag1 98.33(6) 2_556 6_565 ?
Ge1 Se1 Na1 97.08(6) . 6_565 ?
Ag2 Se1 Na1 98.33(6) 2_556 6_565 ?
Na2 Se1 Na1 98.33(6) 2_556 6_565 ?
Ag1 Se1 Na1 0.00(6) 6_565 6_565 ?
Ge1 Se1 Na5 85.61(7) . . ?
Ag2 Se1 Na5 163.38(9) 2_556 . ?
Na2 Se1 Na5 163.38(9) 2_556 . ?
Ag1 Se1 Na5 95.71(7) 6_565 . ?
Na1 Se1 Na5 95.71(7) 6_565 . ?
Ge1 Se1 Na6 94.88(7) . 3_455 ?
Ag2 Se1 Na6 74.09(5) 2_556 3_455 ?
Na2 Se1 Na6 74.09(5) 2_556 3_455 ?
Ag1 Se1 Na6 166.94(6) 6_565 3_455 ?
Na1 Se1 Na6 166.94(6) 6_565 3_455 ?
Na5 Se1 Na6 90.41(7) . 3_455 ?
Ge1 Se1 Na3 164.65(4) . . ?
Ag2 Se1 Na3 93.91(5) 2_556 . ?
Na2 Se1 Na3 93.91(5) 2_556 . ?
Ag1 Se1 Na3 79.07(5) 6_565 . ?
Na1 Se1 Na3 79.07(5) 6_565 . ?
Na5 Se1 Na3 80.04(7) . . ?
Na6 Se1 Na3 90.69(7) 3_455 . ?
Ge1 Se2 Na2 93.36(6) . . ?
Ge1 Se2 Na1 94.76(5) . . ?
Na2 Se2 Na1 93.30(6) . . ?
Ge1 Se2 Na4 79.60(4) . . ?
Na2 Se2 Na4 172.71(6) . . ?
Na1 Se2 Na4 89.17(8) . . ?
Ge1 Se2 Na5 81.38(4) . . ?
Na2 Se2 Na5 91.56(8) . . ?
Na1 Se2 Na5 173.97(7) . . ?
Na4 Se2 Na5 85.58(9) . . ?
Ge1 Se2 Na1 162.17(5) . 5_667 ?
Na2 Se2 Na1 97.90(6) . 5_667 ?
Na1 Se2 Na1 98.33(5) . 5_667 ?
Na4 Se2 Na1 88.51(4) . 5_667 ?
Na5 Se2 Na1 84.53(4) . 5_667 ?
Ge1 Se3 Ge2 110.67(5) . . ?
Ge1 Se3 Ag1 100.07(4) . 2_556 ?
Ge2 Se3 Ag1 94.45(5) . 2_556 ?
Ge1 Se3 Na1 100.07(4) . 2_556 ?
Ge2 Se3 Na1 94.45(5) . 2_556 ?
Ag1 Se3 Na1 0.00(7) 2_556 2_556 ?
Ge1 Se3 Na4 79.69(7) . . ?
Ge2 Se3 Na4 80.09(7) . . ?
Ag1 Se3 Na4 173.99(6) 2_556 . ?
Na1 Se3 Na4 173.99(6) 2_556 . ?
Ge1 Se3 Na2 160.90(5) . 6_565 ?
Ge2 Se3 Na2 84.65(5) . 6_565 ?
Ag1 Se3 Na2 89.64(6) 2_556 6_565 ?
Na1 Se3 Na2 89.64(6) 2_556 6_565 ?
Na4 Se3 Na2 92.34(7) . 6_565 ?
Ge1 Se3 Na1 83.47(5) . 6_565 ?
Ge2 Se3 Na1 159.94(4) . 6_565 ?
Ag1 Se3 Na1 96.99(5) 2_556 6_565 ?
Na1 Se3 Na1 96.99(5) 2_556 6_565 ?
Na4 Se3 Na1 88.95(7) . 6_565 ?
Na2 Se3 Na1 79.02(6) 6_565 6_565 ?
Ge2 Se4 Na1 93.85(5) . . ?
Ge2 Se4 Na3 101.89(4) . 4_546 ?
Na1 Se4 Na3 84.16(5) . 4_546 ?
Ge2 Se4 Na4 81.32(4) . . ?
Na1 Se4 Na4 91.85(8) . . ?
Na3 Se4 Na4 175.02(6) 4_546 . ?
Ge2 Se4 Na6 83.95(4) . . ?
Na1 Se4 Na6 177.79(5) . . ?
Na3 Se4 Na6 96.06(7) 4_546 . ?
Na4 Se4 Na6 88.04(9) . . ?
Ge2 Se5 Ag2 92.27(6) . 6_565 ?
Ge2 Se5 Na2 92.27(6) . 6_565 ?
Ag2 Se5 Na2 0.00(7) 6_565 6_565 ?
Ge2 Se5 Ag2 152.52(6) . 4_546 ?
Ag2 Se5 Ag2 88.91(6) 6_565 4_546 ?
Na2 Se5 Ag2 88.91(6) 6_565 4_546 ?
Ge2 Se5 Na2 152.52(6) . 4_546 ?
Ag2 Se5 Na2 88.91(6) 6_565 4_546 ?
Na2 Se5 Na2 88.91(6) 6_565 4_546 ?
Ag2 Se5 Na2 0.00(8) 4_546 4_546 ?
Ge2 Se5 Na3 105.34(3) . 3_445 ?
Ag2 Se5 Na3 93.40(5) 6_565 3_445 ?
Na2 Se5 Na3 93.40(5) 6_565 3_445 ?
Ag2 Se5 Na3 101.99(5) 4_546 3_445 ?
Na2 Se5 Na3 101.99(5) 4_546 3_445 ?
Ge2 Se5 Na6 81.81(7) . . ?
Ag2 Se5 Na6 98.05(7) 6_565 . ?
Na2 Se5 Na6 98.05(7) 6_565 . ?
Ag2 Se5 Na6 70.85(8) 4_546 . ?
Na2 Se5 Na6 70.85(8) 4_546 . ?
Na3 Se5 Na6 166.28(8) 3_445 . ?
Ge2 Se5 Na5 92.83(7) . 3_445 ?
Ag2 Se5 Na5 172.34(6) 6_565 3_445 ?
Na2 Se5 Na5 172.34(6) 6_565 3_445 ?
Ag2 Se5 Na5 89.21(8) 4_546 3_445 ?
Na2 Se5 Na5 89.21(8) 4_546 3_445 ?
Na3 Se5 Na5 79.73(3) 3_445 3_445 ?
Na6 Se5 Na5 88.33(6) . 3_445 ?
Se4 Na1 Se2 93.40(6) . . ?
Se4 Na1 Se1 102.95(6) . 6_566 ?
Se2 Na1 Se1 159.94(7) . 6_566 ?
Se4 Na1 Se3 105.64(6) . 2_556 ?
Se2 Na1 Se3 100.58(6) . 2_556 ?
Se1 Na1 Se3 86.28(5) 6_566 2_556 ?
Se4 Na1 Se2 86.15(5) . 5_667 ?
Se2 Na1 Se2 81.67(5) . 5_667 ?
Se1 Na1 Se2 87.83(6) 6_566 5_667 ?
Se3 Na1 Se2 167.75(6) 2_556 5_667 ?
Se4 Na1 Se3 170.09(7) . 6_566 ?
Se2 Na1 Se3 89.67(6) . 6_566 ?
Se1 Na1 Se3 72.33(5) 6_566 6_566 ?
Se3 Na1 Se3 83.01(5) 2_556 6_566 ?
Se2 Na1 Se3 84.97(5) 5_667 6_566 ?
Se4 Na1 Na3 50.04(4) . 4_546 ?
Se2 Na1 Na3 143.06(6) . 4_546 ?
Se1 Na1 Na3 53.19(3) 6_566 4_546 ?
Se3 Na1 Na3 95.38(5) 2_556 4_546 ?
Se2 Na1 Na3 89.66(4) 5_667 4_546 ?
Se3 Na1 Na3 125.43(5) 6_566 4_546 ?
Se4 Na1 Na2 136.40(6) . . ?
Se2 Na1 Na2 43.15(4) . . ?
Se1 Na1 Na2 120.25(6) 6_566 . ?
Se3 Na1 Na2 84.05(5) 2_556 . ?
Se2 Na1 Na2 89.67(5) 5_667 . ?
Se3 Na1 Na2 48.00(4) 6_566 . ?
Na3 Na1 Na2 173.43(5) 4_546 . ?
Se4 Na1 Na4 46.22(7) . . ?
Se2 Na1 Na4 47.24(7) . . ?
Se1 Na1 Na4 148.24(8) 6_566 . ?
Se3 Na1 Na4 107.30(6) 2_556 . ?
Se2 Na1 Na4 83.16(5) 5_667 . ?
Se3 Na1 Na4 136.50(8) 6_566 . ?
Na3 Na1 Na4 96.22(7) 4_546 . ?
Na2 Na1 Na4 90.19(7) . . ?
Se1 Na2 Se2 103.55(7) 2_556 . ?
Se1 Na2 Se5 89.90(6) 2_556 6_566 ?
Se2 Na2 Se5 163.39(9) . 6_566 ?
Se1 Na2 Se5 112.20(7) 2_556 4_556 ?
Se2 Na2 Se5 92.71(6) . 4_556 ?
Se5 Na2 Se5 91.09(6) 6_566 4_556 ?
Se1 Na2 Se3 84.97(6) 2_556 6_566 ?
Se2 Na2 Se3 94.92(6) . 6_566 ?
Se5 Na2 Se3 76.37(6) 6_566 6_566 ?
Se5 Na2 Se3 158.98(8) 4_556 6_566 ?
Se1 Na2 Na6 57.25(5) 2_556 3_455 ?
Se2 Na2 Na6 97.52(7) . 3_455 ?
Se5 Na2 Na6 97.96(8) 6_566 3_455 ?
Se5 Na2 Na6 55.53(6) 4_556 3_455 ?
Se3 Na2 Na6 142.02(8) 6_566 3_455 ?
Se1 Na2 Na1 87.49(5) 2_556 . ?
Se2 Na2 Na1 43.55(4) . . ?
Se5 Na2 Na1 129.31(6) 6_566 . ?
Se5 Na2 Na1 136.04(6) 4_556 . ?
Se3 Na2 Na1 52.98(4) 6_566 . ?
Na6 Na2 Na1 121.91(8) 3_455 . ?
Se1 Na2 Na2 105.91(8) 2_556 7_567 ?
Se2 Na2 Na2 134.78(9) . 7_567 ?
Se5 Na2 Na2 46.75(4) 6_566 7_567 ?
Se5 Na2 Na2 44.34(4) 4_556 7_567 ?
Se3 Na2 Na2 121.01(8) 6_566 7_567 ?
Na6 Na2 Na2 71.61(8) 3_455 7_567 ?
Na1 Na2 Na2 165.32(9) . 7_567 ?
Se4 Na3 Se4 180.000(19) 6_565 4_556 ?
Se4 Na3 Se5 86.26(3) 6_565 3 ?
Se4 Na3 Se5 93.74(3) 4_556 3 ?
Se4 Na3 Se5 93.74(3) 6_565 5_566 ?
Se4 Na3 Se5 86.26(3) 4_556 5_566 ?
Se5 Na3 Se5 180.0 3 5_566 ?
Se4 Na3 Se1 93.29(4) 6_565 . ?
Se4 Na3 Se1 86.71(4) 4_556 . ?
Se5 Na3 Se1 98.87(3) 3 . ?
Se5 Na3 Se1 81.13(3) 5_566 . ?
Se4 Na3 Se1 86.71(4) 6_565 7_566 ?
Se4 Na3 Se1 93.29(4) 4_556 7_566 ?
Se5 Na3 Se1 81.13(3) 3 7_566 ?
Se5 Na3 Se1 98.87(3) 5_566 7_566 ?
Se1 Na3 Se1 180.000(19) . 7_566 ?
Se4 Na3 Na1 45.80(3) 6_565 6_565 ?
Se4 Na3 Na1 134.20(3) 4_556 6_565 ?
Se5 Na3 Na1 97.34(3) 3 6_565 ?
Se5 Na3 Na1 82.66(3) 5_566 6_565 ?
Se1 Na3 Na1 47.73(3) . 6_565 ?
Se1 Na3 Na1 132.27(4) 7_566 6_565 ?
Se4 Na3 Na1 134.20(3) 6_565 4_556 ?
Se4 Na3 Na1 45.80(3) 4_556 4_556 ?
Se5 Na3 Na1 82.66(3) 3 4_556 ?
Se5 Na3 Na1 97.34(3) 5_566 4_556 ?
Se1 Na3 Na1 132.27(4) . 4_556 ?
Se1 Na3 Na1 47.73(4) 7_566 4_556 ?
Na1 Na3 Na1 180.000(5) 6_565 4_556 ?
Se4 Na3 Na5 94.21(6) 6_565 . ?
Se4 Na3 Na5 85.79(6) 4_556 . ?
Se5 Na3 Na5 50.89(4) 3 . ?
Se5 Na3 Na5 129.11(4) 5_566 . ?
Se1 Na3 Na5 48.28(4) . . ?
Se1 Na3 Na5 131.72(5) 7_566 . ?
Na1 Na3 Na5 68.16(7) 6_565 . ?
Na1 Na3 Na5 111.84(7) 4_556 . ?
Se4 Na3 Na5 85.79(6) 6_565 7_566 ?
Se4 Na3 Na5 94.21(6) 4_556 7_566 ?
Se5 Na3 Na5 129.11(4) 3 7_566 ?
Se5 Na3 Na5 50.89(4) 5_566 7_566 ?
Se1 Na3 Na5 131.72(4) . 7_566 ?
Se1 Na3 Na5 48.28(4) 7_566 7_566 ?
Na1 Na3 Na5 111.84(7) 6_565 7_566 ?
Na1 Na3 Na5 68.16(7) 4_556 7_566 ?
Na5 Na3 Na5 180.0 . 7_566 ?
Se3 Na4 Se3 179.54(17) 2_656 . ?
Se3 Na4 Se4 82.34(6) 2_656 2_656 ?
Se3 Na4 Se4 97.98(7) . 2_656 ?
Se3 Na4 Se4 97.98(7) 2_656 . ?
Se3 Na4 Se4 82.34(6) . . ?
Se4 Na4 Se4 92.29(12) 2_656 . ?
Se3 Na4 Se2 97.53(7) 2_656 . ?
Se3 Na4 Se2 82.17(6) . . ?
Se4 Na4 Se2 177.69(12) 2_656 . ?
Se4 Na4 Se2 85.45(4) . . ?
Se3 Na4 Se2 82.16(6) 2_656 2_656 ?
Se3 Na4 Se2 97.53(7) . 2_656 ?
Se4 Na4 Se2 85.45(4) 2_656 2_656 ?
Se4 Na4 Se2 177.69(12) . 2_656 ?
Se2 Na4 Se2 96.82(13) . 2_656 ?
Se3 Na4 Ge1 43.20(4) 2_656 2_656 ?
Se3 Na4 Ge1 136.42(11) . 2_656 ?
Se4 Na4 Ge1 91.46(3) 2_656 2_656 ?
Se4 Na4 Ge1 139.91(3) . 2_656 ?
Se2 Na4 Ge1 90.00(10) . 2_656 ?
Se2 Na4 Ge1 40.77(4) 2_656 2_656 ?
Se3 Na4 Ge1 136.42(11) 2_656 . ?
Se3 Na4 Ge1 43.20(4) . . ?
Se4 Na4 Ge1 139.91(3) 2_656 . ?
Se4 Na4 Ge1 91.46(3) . . ?
Se2 Na4 Ge1 40.77(4) . . ?
Se2 Na4 Ge1 90.00(10) 2_656 . ?
Ge1 Na4 Ge1 110.43(12) 2_656 . ?
Se3 Na4 Ge2 137.19(11) 2_656 . ?
Se3 Na4 Ge2 43.20(4) . . ?
Se4 Na4 Ge2 87.95(10) 2_656 . ?
Se4 Na4 Ge2 40.67(4) . . ?
Se2 Na4 Ge2 90.61(3) . . ?
Se2 Na4 Ge2 138.62(3) 2_656 . ?
Ge1 Na4 Ge2 179.20(4) 2_656 . ?
Ge1 Na4 Ge2 69.76(4) . . ?
Se3 Na4 Ge2 43.20(4) 2_656 2_656 ?
Se3 Na4 Ge2 137.19(11) . 2_656 ?
Se4 Na4 Ge2 40.67(4) 2_656 2_656 ?
Se4 Na4 Ge2 87.95(10) . 2_656 ?
Se2 Na4 Ge2 138.62(3) . 2_656 ?
Se2 Na4 Ge2 90.61(3) 2_656 2_656 ?
Ge1 Na4 Ge2 69.76(4) 2_656 2_656 ?
Ge1 Na4 Ge2 179.20(4) . 2_656 ?
Ge2 Na4 Ge2 110.05(12) . 2_656 ?
Se3 Na4 Na1 77.66(4) 2_656 2_656 ?
Se3 Na4 Na1 102.35(4) . 2_656 ?
Se4 Na4 Na1 41.92(3) 2_656 2_656 ?
Se4 Na4 Na1 134.17(12) . 2_656 ?
Se2 Na4 Na1 140.32(12) . 2_656 ?
Se2 Na4 Na1 43.58(3) 2_656 2_656 ?
Ge1 Na4 Na1 59.37(3) 2_656 2_656 ?
Ge1 Na4 Na1 123.25(7) . 2_656 ?
Ge2 Na4 Na1 119.85(7) . 2_656 ?
Ge2 Na4 Na1 57.53(4) 2_656 2_656 ?
Se3 Na4 Na1 102.35(4) 2_656 . ?
Se3 Na4 Na1 77.66(4) . . ?
Se4 Na4 Na1 134.17(12) 2_656 . ?
Se4 Na4 Na1 41.92(3) . . ?
Se2 Na4 Na1 43.58(3) . . ?
Se2 Na4 Na1 140.32(12) 2_656 . ?
Ge1 Na4 Na1 123.25(7) 2_656 . ?
Ge1 Na4 Na1 59.37(3) . . ?
Ge2 Na4 Na1 57.53(4) . . ?
Ge2 Na4 Na1 119.85(7) 2_656 . ?
Na1 Na4 Na1 176.09(13) 2_656 . ?
Se1 Na5 Se1 161.07(17) . 2_656 ?
Se1 Na5 Se5 91.74(6) . 4_556 ?
Se1 Na5 Se5 100.75(6) 2_656 4_556 ?
Se1 Na5 Se5 100.75(6) . 3 ?
Se1 Na5 Se5 91.74(6) 2_656 3 ?
Se5 Na5 Se5 97.45(13) 4_556 3 ?
Se1 Na5 Se2 89.31(8) . 2_656 ?
Se1 Na5 Se2 77.51(7) 2_656 2_656 ?
Se5 Na5 Se2 176.83(10) 4_556 2_656 ?
Se5 Na5 Se2 85.29(4) 3 2_656 ?
Se1 Na5 Se2 77.51(7) . . ?
Se1 Na5 Se2 89.31(8) 2_656 . ?
Se5 Na5 Se2 85.29(4) 4_556 . ?
Se5 Na5 Se2 176.83(10) 3 . ?
Se2 Na5 Se2 92.02(12) 2_656 . ?
Se1 Na5 Na3 140.42(7) . 2_656 ?
Se1 Na5 Na3 51.68(3) 2_656 2_656 ?
Se5 Na5 Na3 49.38(4) 4_556 2_656 ?
Se5 Na5 Na3 92.68(9) 3 2_656 ?
Se2 Na5 Na3 129.10(4) 2_656 2_656 ?
Se2 Na5 Na3 90.32(4) . 2_656 ?
Se1 Na5 Na3 51.68(3) . . ?
Se1 Na5 Na3 140.42(7) 2_656 . ?
Se5 Na5 Na3 92.68(9) 4_556 . ?
Se5 Na5 Na3 49.38(4) 3 . ?
Se2 Na5 Na3 90.32(4) 2_656 . ?
Se2 Na5 Na3 129.10(4) . . ?
Na3 Na5 Na3 125.48(12) 2_656 . ?
Se4 Na6 Se4 91.64(12) . 2_656 ?
Se4 Na6 Se5 89.83(7) . 2_656 ?
Se4 Na6 Se5 78.48(6) 2_656 2_656 ?
Se4 Na6 Se5 78.48(6) . . ?
Se4 Na6 Se5 89.83(7) 2_656 . ?
Se5 Na6 Se5 163.29(16) 2_656 . ?
Se4 Na6 Se1 178.00(12) . 3_545 ?
Se4 Na6 Se1 86.38(4) 2_656 3_545 ?
Se5 Na6 Se1 89.47(5) 2_656 3_545 ?
Se5 Na6 Se1 101.80(6) . 3_545 ?
Se4 Na6 Se1 86.38(4) . 4_546 ?
Se4 Na6 Se1 178.00(12) 2_656 4_546 ?
Se5 Na6 Se1 101.80(6) 2_656 4_546 ?
Se5 Na6 Se1 89.47(5) . 4_546 ?
Se1 Na6 Se1 95.60(12) 3_545 4_546 ?
Se4 Na6 Ag2 131.85(5) . 4_546 ?
Se4 Na6 Ag2 92.71(5) 2_656 4_546 ?
Se5 Na6 Ag2 137.92(8) 2_656 4_546 ?
Se5 Na6 Ag2 53.62(4) . 4_546 ?
Se1 Na6 Ag2 48.66(6) 3_545 4_546 ?
Se1 Na6 Ag2 88.39(10) 4_546 4_546 ?
Se4 Na6 Na2 131.85(5) . 4_546 ?
Se4 Na6 Na2 92.71(5) 2_656 4_546 ?
Se5 Na6 Na2 137.92(8) 2_656 4_546 ?
Se5 Na6 Na2 53.62(4) . 4_546 ?
Se1 Na6 Na2 48.66(6) 3_545 4_546 ?
Se1 Na6 Na2 88.39(10) 4_546 4_546 ?
Ag2 Na6 Na2 0.00(8) 4_546 4_546 ?
Se4 Na6 Ag2 92.71(4) . 3_545 ?
Se4 Na6 Ag2 131.85(5) 2_656 3_545 ?
Se5 Na6 Ag2 53.62(4) 2_656 3_545 ?
Se5 Na6 Ag2 137.92(8) . 3_545 ?
Se1 Na6 Ag2 88.39(10) 3_545 3_545 ?
Se1 Na6 Ag2 48.66(6) 4_546 3_545 ?
Ag2 Na6 Ag2 118.32(14) 4_546 3_545 ?
Na2 Na6 Ag2 118.32(14) 4_546 3_545 ?
Se4 Na6 Na2 92.71(4) . 3_545 ?
Se4 Na6 Na2 131.85(5) 2_656 3_545 ?
Se5 Na6 Na2 53.62(4) 2_656 3_545 ?
Se5 Na6 Na2 137.92(8) . 3_545 ?
Se1 Na6 Na2 88.39(10) 3_545 3_545 ?
Se1 Na6 Na2 48.66(6) 4_546 3_545 ?
Ag2 Na6 Na2 118.32(14) 4_546 3_545 ?
Na2 Na6 Na2 118.32(14) 4_546 3_545 ?
Ag2 Na6 Na2 0.00(7) 3_545 3_545 ?
Se4 Na6 Na4 45.82(6) . . ?
Se4 Na6 Na4 45.82(6) 2_656 . ?
Se5 Na6 Na4 81.64(8) 2_656 . ?
Se5 Na6 Na4 81.64(8) . . ?
Se1 Na6 Na4 132.20(6) 3_545 . ?
Se1 Na6 Na4 132.20(6) 4_546 . ?
Ag2 Na6 Na4 120.84(7) 4_546 . ?
Na2 Na6 Na4 120.84(7) 4_546 . ?
Ag2 Na6 Na4 120.84(7) 3_545 . ?
Na2 Na6 Na4 120.84(7) 3_545 . ?

loop_
_geom_bond_atom_site_label_1
_geom_bond_atom_site_label_2
_geom_bond_distance
_geom_bond_site_symmetry_2
_geom_bond_publ_flag
Ge1 Se1 2.3157(13) . ?
Ge1 Se2 2.3212(13) . ?
Ge1 Ge1 2.4189(17) 2_556 ?
Ge1 Se3 2.4325(13) . ?
Ge1 Na4 3.496(3) . ?
Ge2 Se4 2.3187(12) . ?
Ge2 Se5 2.3240(13) . ?
Ge2 Ge2 2.4273(17) 2_556 ?
Ge2 Se3 2.4441(13) . ?
Ge2 Na4 3.517(3) . ?
Se1 Ag2 2.796(3) 2_556 ?
Se1 Na2 2.796(3) 2_556 ?
Se1 Ag1 2.921(2) 6_565 ?
Se1 Na1 2.921(2) 6_565 ?
Se1 Na5 3.0064(16) . ?
Se1 Na6 3.132(3) 3_455 ?
Se1 Na3 3.1598(12) . ?
Se2 Na2 2.859(2) . ?
Se2 Na1 2.880(2) . ?
Se2 Na4 3.067(3) . ?
Se2 Na5 3.188(3) . ?
Se2 Na1 3.344(2) 5_667 ?
Se3 Ag1 2.974(2) 2_556 ?
Se3 Na1 2.974(2) 2_556 ?
Se3 Na4 2.9843(14) . ?
Se3 Na2 3.159(2) 6_565 ?
Se3 Na1 3.394(2) 6_565 ?
Se4 Na1 2.792(2) . ?
Se4 Na3 2.9856(11) 4_546 ?
Se4 Na4 3.018(3) . ?
Se4 Na6 3.034(3) . ?
Se5 Ag2 2.929(2) 6_565 ?
Se5 Na2 2.929(2) 6_565 ?
Se5 Ag2 3.052(2) 4_546 ?
Se5 Na2 3.052(2) 4_546 ?
Se5 Na3 3.0600(14) 3_445 ?
Se5 Na6 3.1252(15) . ?
Se5 Na5 3.128(3) 3_445 ?
Na1 Se1 2.921(2) 6_566 ?
Na1 Se3 2.974(2) 2_556 ?
Na1 Se2 3.344(2) 5_667 ?
Na1 Se3 3.394(2) 6_566 ?
Na1 Na3 3.875(2) 4_546 ?
Na1 Na2 4.173(3) . ?
Na1 Na4 4.177(2) . ?
Na2 Se1 2.796(3) 2_556 ?
Na2 Se5 2.929(2) 6_566 ?
Na2 Se5 3.052(2) 4_556 ?
Na2 Se3 3.159(2) 6_566 ?
Na2 Na6 3.581(3) 3_455 ?
Na2 Na2 4.189(4) 7_567 ?
Na3 Se4 2.9856(11) 6_565 ?
Na3 Se4 2.9856(11) 4_556 ?
Na3 Se5 3.0600(14) 3 ?
Na3 Se5 3.0600(14) 5_566 ?
Na3 Se1 3.1598(12) 7_566 ?
Na3 Na1 3.875(2) 6_565 ?
Na3 Na1 3.875(2) 4_556 ?
Na3 Na5 3.967(2) . ?
Na3 Na5 3.967(2) 7_566 ?
Na4 Se3 2.9843(14) 2_656 ?
Na4 Se4 3.018(3) 2_656 ?
Na4 Se2 3.067(3) 2_656 ?
Na4 Ge1 3.496(3) 2_656 ?
Na4 Ge2 3.517(3) 2_656 ?
Na4 Na1 4.177(2) 2_656 ?
Na5 Se1 3.0064(16) 2_656 ?
Na5 Se5 3.128(3) 4_556 ?
Na5 Se5 3.128(3) 3 ?
Na5 Se2 3.188(3) 2_656 ?
Na5 Na3 3.967(2) 2_656 ?
Na6 Se4 3.034(3) 2_656 ?
Na6 Se5 3.1252(15) 2_656 ?
Na6 Se1 3.132(3) 3_545 ?
Na6 Se1 3.132(3) 4_546 ?
Na6 Ag2 3.581(3) 4_546 ?
Na6 Na2 3.581(3) 4_546 ?
Na6 Ag2 3.581(3) 3_545 ?
Na6 Na2 3.581(3) 3_545 ?
